data_1516609
loop_
_publ_author_name
'Henwood, Adam F.'
'Evariste, Sloane'
'Slawin, Alexandra M. Z.'
'Zysman-Colman, Eli'

_publ_section_title
;
 Rigid biimidazole ancillary ligands as an avenue to bright deep blue
 cationic iridium(iii) complexes.
;
_journal_name_full 'Faraday discussions'
_journal_page_first 165
_journal_page_last 182
_journal_paper_doi 10.1039/c4fd00107a
_journal_volume 174
_journal_year 2014
_chemical_formula_moiety 'C28 H18 F10 Ir N6 P'
_chemical_formula_sum 'C28 H18 F10 Ir N6 P'
_chemical_formula_weight 851.67
_space_group_IT_number 15
_symmetry_cell_setting monoclinic
_symmetry_Int_Tables_number 15
_symmetry_space_group_name_Hall '-C 2yc'
_symmetry_space_group_name_H-M 'C 1 2/c 1'
_atom_sites_solution_hydrogens geom
_atom_sites_solution_primary direct
_atom_sites_solution_secondary difmap
_cell_angle_alpha 90.0000
_cell_angle_beta 105.245(4)
_cell_angle_gamma 90.0000
_cell_formula_units_Z 8
_cell_length_a 25.778(6)
_cell_length_b 15.759(4)
_cell_length_c 16.308(4)
_cell_measurement_reflns_used 7489
_cell_measurement_temperature 93
_cell_measurement_theta_max 25.35
_cell_measurement_theta_min 1.53
_cell_volume 6392(3)
_computing_cell_refinement 'CrystalClear-SM Expert 2.1 b28'
_computing_data_collection 'CrystalClear-SM Expert 2.1 b28 (Rigaku, 2013)'
_computing_data_reduction 'CrystalClear-SM Expert 2.1 b28'
_computing_molecular_graphics 'CrystalStructure 4.1'
_computing_publication_material 'CrystalStructure 4.1 (Rigaku, 2014)'
_computing_structure_refinement 'SHELXL-2013 (Sheldrick, 2013)'
_computing_structure_solution 'DIRDIF99-PATTY (Gould, et al., 1999)'
_diffrn_ambient_temperature 93
_diffrn_detector_area_resol_mean 5.811
_diffrn_measured_fraction_theta_full 0.999
_diffrn_measured_fraction_theta_max 0.999
_diffrn_measurement_device_type 'Rigaku XtaLAB P200'
_diffrn_measurement_method \w
_diffrn_radiation_type 'Mo K\a'
_diffrn_radiation_wavelength 0.71075
_diffrn_reflns_av_R_equivalents 0.1620
_diffrn_reflns_Laue_measured_fraction_full 0.999
_diffrn_reflns_Laue_measured_fraction_max 0.999
_diffrn_reflns_limit_h_max 31
_diffrn_reflns_limit_h_min -30
_diffrn_reflns_limit_k_max 19
_diffrn_reflns_limit_k_min -19
_diffrn_reflns_limit_l_max 19
_diffrn_reflns_limit_l_min -19
_diffrn_reflns_number 36597
_diffrn_reflns_point_group_measured_fraction_full 0.999
_diffrn_reflns_point_group_measured_fraction_max 0.999
_diffrn_reflns_theta_full 25.000
_diffrn_reflns_theta_max 25.406
_diffrn_reflns_theta_min 1.530
_diffrn_standards_number 0
_exptl_absorpt_coefficient_mu 4.327
_exptl_absorpt_correction_T_max 0.805
_exptl_absorpt_correction_T_min 0.304
_exptl_absorpt_correction_type multi-scan
_exptl_absorpt_process_details 'REQAB (Rigaku, 1998)'
_exptl_crystal_colour yellow
_exptl_crystal_density_diffrn 1.770
_exptl_crystal_density_method 'not measured'
_exptl_crystal_description prism
_exptl_crystal_F_000 3280.00
_exptl_crystal_size_max 0.200
_exptl_crystal_size_mid 0.200
_exptl_crystal_size_min 0.050
_refine_diff_density_max 5.29
_refine_diff_density_min -1.55
_refine_ls_extinction_method none
_refine_ls_goodness_of_fit_ref 1.066
_refine_ls_hydrogen_treatment constr
_refine_ls_number_parameters 415
_refine_ls_number_reflns 5884
_refine_ls_number_restraints 0
_refine_ls_R_factor_all 0.0801
_refine_ls_R_factor_gt 0.0701
_refine_ls_shift/su_max 0.001
_refine_ls_structure_factor_coef Fsqd
_refine_ls_weighting_details 'w = 1/[\s^2^(Fo^2^)+(0.1338P)^2^+0.0000P] where P=(Fo^2^+2Fc^2^)/3'
_refine_ls_weighting_scheme calc
_refine_ls_wR_factor_gt 0.1819
_refine_ls_wR_factor_ref 0.1947
_reflns_number_gt 4975
_reflns_number_total 5884
_reflns_threshold_expression F^2^>2.0\s(F^2^)
_cod_data_source_file c4fd00107a2.cif
_cod_data_source_block 1
_cod_depositor_comments 'Adding full bibliography for 1516609--1516610.cif.'
_cod_database_code 1516609
_shelxl_res_file
;
TITL EZCAH1
CELL  0.71075 25.77790 15.75900 16.30750 90.00000 105.24500 90.00000
ZERR  8 0.00612 0.00351 0.00385 0.00000 0.00410 0.00000
LATT 7
SYMM    -X,    +Y, .50-Z
SFAC C H F IR N P
UNIT 224 144 80 8 48 8
L.S. 20
FMAP 2
PLAN -5
WPDB -2
HTAB
BOND $H
CONF
LIST 4
TEMP -180.0
ACTA 50
SIZE 0.050 0.200 0.200
WGHT    0.133800
FVAR       0.10497
IR1   4    0.652760    0.636117    0.149841    11.00000    0.03080    0.01906 =
         0.01962   -0.00097    0.00832   -0.00042
P1    6    0.846881    0.579917    0.490499    11.00000    0.05079    0.02210 =
         0.02771   -0.00172    0.01427    0.00133
F1    3    0.812185    0.665868    0.460041    11.00000    0.06161    0.02310 =
         0.03758   -0.00387    0.01012    0.00220
F2    3    0.880990    0.496422    0.522672    11.00000    0.05968    0.03220 =
         0.04840    0.00581    0.02174    0.00794
F3    3    0.886631    0.634811    0.564535    11.00000    0.05114    0.03385 =
         0.03587   -0.00445    0.00798   -0.00199
F4    3    0.806478    0.527803    0.418076    11.00000    0.06308    0.02593 =
         0.03575   -0.00970    0.00995    0.00004
F5    3    0.810539    0.561586    0.555207    11.00000    0.05535    0.03554 =
         0.03694   -0.00247    0.02113   -0.00087
F6    3    0.883146    0.600708    0.428170    11.00000    0.07123    0.03802 =
         0.03482   -0.00310    0.02551   -0.00323
F19   3    0.743111    0.648829   -0.105720    11.00000    0.04996    0.04498 =
         0.03385    0.00244    0.02378    0.00120
F21   3    0.555867    0.657338   -0.188670    11.00000    0.04700    0.05674 =
         0.02398    0.00641    0.00181   -0.00789
F39   3    0.541600    0.351165    0.098111    11.00000    0.03620    0.03453 =
         0.05560   -0.00438    0.00862   -0.00690
F41   3    0.726606    0.313774    0.141070    11.00000    0.04654    0.02429 =
         0.04599   -0.00439    0.01398    0.00666
N1    5    0.665809    0.636963    0.286085    11.00000    0.02519    0.02967 =
         0.02272   -0.00020    0.00577   -0.00279
N3    5    0.676581    0.706893    0.405306    11.00000    0.05222    0.01956 =
         0.02193   -0.00062    0.01658   -0.00016
AFIX  43  0.9800
H3    2    0.678667    0.753727    0.445580    11.00000   -1.20000
AFIX   0
N7    5    0.650968    0.769976    0.180989    11.00000    0.03976    0.01840 =
         0.02027   -0.00146    0.01363    0.00290
N10   5    0.653473    0.870012    0.274936    11.00000    0.04211    0.02324 =
         0.02377    0.00063    0.01132   -0.00235
AFIX  43  0.9800
H10   2    0.656419    0.898229    0.329524    11.00000   -1.20000
AFIX   0
N11   5    0.731897    0.642740    0.153789    11.00000    0.02118    0.02250 =
         0.02402    0.00004    0.00156    0.00306
N31   5    0.572537    0.617822    0.134823    11.00000    0.02305    0.02898 =
         0.02125   -0.00348    0.00395    0.00196
C2    1    0.665270    0.713523    0.319021    11.00000    0.03429    0.02218 =
         0.01969   -0.00453    0.00801   -0.00092
C4    1    0.684605    0.621305    0.425522    11.00000    0.04023    0.03117 =
         0.03250    0.00574    0.01484    0.00361
AFIX  43
H4    2    0.693686    0.596760    0.480670    11.00000   -1.20000
AFIX   0
C5    1    0.676790    0.580177    0.350274    11.00000    0.03843    0.01871 =
         0.02178    0.00113    0.00991   -0.00118
AFIX  43
H5    2    0.678745    0.520458    0.343712    11.00000   -1.20000
AFIX   0
C6    1    0.656270    0.785524    0.262319    11.00000    0.03828    0.01996 =
         0.02535   -0.00414    0.01057   -0.00289
C8    1    0.644032    0.846777    0.140052    11.00000    0.03756    0.02163 =
         0.02635    0.00471    0.01317   -0.00111
AFIX  43
H8    2    0.638822    0.855278    0.080763    11.00000   -1.20000
AFIX   0
C9    1    0.645878    0.908502    0.198637    11.00000    0.05290    0.01814 =
         0.03682   -0.00208    0.01557   -0.00628
AFIX  43
H9    2    0.642468    0.967787    0.188034    11.00000   -1.20000
AFIX   0
C12   1    0.744400    0.642560    0.075607    11.00000    0.04707    0.01445 =
         0.02549   -0.00014    0.01932    0.00250
C13   1    0.798088    0.638380    0.073081    11.00000    0.04187    0.02527 =
         0.03003    0.00036    0.02131   -0.00036
AFIX  43
H13   2    0.806403    0.637386    0.019686    11.00000   -1.20000
AFIX   0
C14   1    0.839166    0.635677    0.146743    11.00000    0.03503    0.02389 =
         0.03862    0.00064    0.01555   -0.00290
AFIX  43
H14   2    0.875433    0.631227    0.144045    11.00000   -1.20000
AFIX   0
C15   1    0.827248    0.639514    0.225589    11.00000    0.02844    0.02341 =
         0.02841   -0.00343   -0.00017   -0.00213
AFIX  43
H15   2    0.854939    0.640120    0.277220    11.00000   -1.20000
AFIX   0
C16   1    0.773806    0.642377    0.225425    11.00000    0.04137    0.01543 =
         0.02316    0.00090    0.00422    0.00151
AFIX  43
H16   2    0.765507    0.644228    0.278810    11.00000   -1.20000
AFIX   0
C17   1    0.645889    0.646123    0.024025    11.00000    0.03300    0.01741 =
         0.03292   -0.00299    0.01037   -0.00003
C18   1    0.697061    0.644086    0.005069    11.00000    0.04333    0.01483 =
         0.01786   -0.00342    0.01378   -0.00345
C19   1    0.695830    0.648184   -0.085679    11.00000    0.06358    0.02302 =
         0.02027    0.00432    0.02159    0.00073
C20   1    0.649396    0.651237   -0.148095    11.00000    0.05055    0.02487 =
         0.01588    0.00093    0.00725    0.00237
AFIX  43
H20   2    0.649671    0.651880   -0.206232    11.00000   -1.20000
AFIX   0
C21   1    0.602507    0.653350   -0.125388    11.00000    0.04174    0.02510 =
         0.02822   -0.00096    0.00414   -0.00625
C22   1    0.599113    0.650372   -0.042198    11.00000    0.03362    0.02865 =
         0.02493    0.00110    0.00958   -0.00184
AFIX  43
H22   2    0.564977    0.651221   -0.030259    11.00000   -1.20000
AFIX   0
C32   1    0.554424    0.535020    0.124299    11.00000    0.02805    0.03629 =
         0.02583    0.00116    0.00816   -0.00870
C33   1    0.500641    0.517951    0.116632    11.00000    0.05039    0.03120 =
         0.05231   -0.00347    0.01984   -0.00500
AFIX  43
H33   2    0.488786    0.460645    0.111781    11.00000   -1.20000
AFIX   0
C34   1    0.463541    0.581977    0.115817    11.00000    0.04363    0.05037 =
         0.05555   -0.01045    0.01805   -0.00022
AFIX  43
H34   2    0.426529    0.569517    0.108338    11.00000   -1.20000
AFIX   0
C35   1    0.482682    0.666187    0.126477    11.00000    0.04787    0.03447 =
         0.05608   -0.00304    0.02222    0.00726
AFIX  43
H35   2    0.458793    0.711905    0.127245    11.00000   -1.20000
AFIX   0
C36   1    0.536829    0.681119    0.135797    11.00000    0.03702    0.02560 =
         0.03485   -0.00742    0.01429    0.00257
AFIX  43
H36   2    0.549583    0.737902    0.143178    11.00000   -1.20000
AFIX   0
C37   1    0.650162    0.507607    0.138304    11.00000    0.03614    0.02620 =
         0.01784   -0.00444    0.00998   -0.00264
C38   1    0.597233    0.475110    0.125151    11.00000    0.03371    0.02575 =
         0.02324   -0.00230    0.00968   -0.00162
C39   1    0.591164    0.385289    0.114785    11.00000    0.04456    0.02896 =
         0.02540   -0.00068    0.01280   -0.00837
C40   1    0.633497    0.330602    0.118875    11.00000    0.04904    0.01383 =
         0.02450    0.00108    0.00964    0.00038
AFIX  43
H40   2    0.628525    0.271198    0.110422    11.00000   -1.20000
AFIX   0
C41   1    0.683214    0.367758    0.135957    11.00000    0.02717    0.03220 =
         0.02084    0.00213    0.00224    0.00652
C42   1    0.693242    0.452396    0.145142    11.00000    0.02814    0.03173 =
         0.01818   -0.00154    0.00625   -0.00488
AFIX  43
H42   2    0.728941    0.473444    0.156011    11.00000   -1.20000
AFIX   0
HKLF 4
 
REM  EZCAH1
REM R1 =  0.0701 for    4975 Fo > 4sig(Fo)  and  0.0801 for all    5884 data
REM    415 parameters refined using      0 restraints
 
END  
     
WGHT      0.1333      0.0000 

REM Instructions for potential hydrogen bonds
EQIV $1 -x+3/2, -y+3/2, -z+1
HTAB N3 F1_$1
HTAB N3 F3_$1
HTAB N10 F3_$1
HTAB N10 F5_$1
EQIV $2 -x+3/2, y+1/2, -z+1/2
HTAB C9 F4_$2
HTAB C13 F19
HTAB C15 F6
HTAB C16 N1
HTAB C22 N31
HTAB C33 F39
HTAB C36 N7
HTAB C42 N11

REM Highest difference peak  5.294,  deepest hole -1.549,  1-sigma level  0.422
Q1    1   0.6907  0.6384  0.1485  11.00000  0.05    5.29
Q2    1   0.6160  0.6372  0.1513  11.00000  0.05    4.64
Q3    1   0.0000  0.3682  0.2500  10.50000  0.05    4.47
Q4    1   0.6800  0.6608  0.1905  11.00000  0.05    3.10
Q5    1   0.6299  0.6080  0.1077  11.00000  0.05    3.02
;

loop_
_symmetry_equiv_pos_site_id
_symmetry_equiv_pos_as_xyz
1 +X,+Y,+Z
2 -X,+Y,1/2-Z
3 -X,-Y,-Z
4 +X,-Y,1/2+Z
5 1/2+X,1/2+Y,+Z
6 1/2-X,1/2+Y,1/2-Z
7 1/2-X,1/2-Y,-Z
8 1/2+X,1/2-Y,1/2+Z

loop_
_atom_site_label
_atom_site_type_symbol
_atom_site_fract_x
_atom_site_fract_y
_atom_site_fract_z
_atom_site_U_iso_or_equiv
_atom_site_adp_type
_atom_site_occupancy
_atom_site_site_symmetry_multiplicity
_atom_site_calc_flag
_atom_site_refinement_flags
Ir1 Ir 0.65276(2) 0.63612(2) 0.14984(2) 0.02284(19) Uani 1 8 d .
P1 P 0.84688(11) 0.57992(13) 0.49050(13) 0.0328(5) Uani 1 8 d .
F1 F 0.8122(2) 0.6659(3) 0.4600(3) 0.0413(12) Uani 1 8 d .
F2 F 0.8810(2) 0.4964(3) 0.5227(3) 0.0453(13) Uani 1 8 d .
F3 F 0.8866(3) 0.6348(3) 0.5645(4) 0.0409(15) Uani 1 8 d .
F4 F 0.8065(2) 0.5278(3) 0.4181(3) 0.0422(13) Uani 1 8 d .
F5 F 0.8105(2) 0.5616(3) 0.5552(3) 0.0409(12) Uani 1 8 d .
F6 F 0.8831(3) 0.6007(3) 0.4282(3) 0.0458(14) Uani 1 8 d .
F19 F 0.7431(3) 0.6488(3) -0.1057(3) 0.0405(13) Uani 1 8 d .
F21 F 0.5559(2) 0.6573(4) -0.1887(3) 0.0440(13) Uani 1 8 d .
F39 F 0.5416(2) 0.3512(3) 0.0981(4) 0.0428(13) Uani 1 8 d .
F41 F 0.7266(2) 0.3138(3) 0.1411(3) 0.0386(12) Uani 1 8 d .
N1 N 0.6658(3) 0.6370(4) 0.2861(5) 0.0260(18) Uani 1 8 d .
N3 N 0.6766(3) 0.7069(4) 0.4053(4) 0.0300(16) Uani 1 8 d .
N7 N 0.6510(3) 0.7700(4) 0.1810(4) 0.0251(14) Uani 1 8 d .
N10 N 0.6535(3) 0.8700(4) 0.2749(5) 0.0292(17) Uani 1 8 d .
N11 N 0.7319(3) 0.6427(4) 0.1538(5) 0.0234(16) Uani 1 8 d .
N31 N 0.5725(3) 0.6178(5) 0.1348(4) 0.0248(14) Uani 1 8 d .
C2 C 0.6653(3) 0.7135(5) 0.3190(4) 0.0252(17) Uani 1 8 d .
C4 C 0.6846(4) 0.6213(6) 0.4255(6) 0.034(2) Uani 1 8 d .
C5 C 0.6768(3) 0.5802(5) 0.3503(5) 0.0259(17) Uani 1 8 d .
C6 C 0.6563(3) 0.7855(5) 0.2623(4) 0.0274(17) Uani 1 8 d .
C8 C 0.6440(4) 0.8468(6) 0.1401(5) 0.0276(19) Uani 1 8 d .
C9 C 0.6459(4) 0.9085(5) 0.1986(5) 0.035(2) Uani 1 8 d .
C12 C 0.7444(4) 0.6426(4) 0.0756(5) 0.027(2) Uani 1 8 d .
C13 C 0.7981(4) 0.6384(4) 0.0731(6) 0.030(2) Uani 1 8 d .
C14 C 0.8392(5) 0.6357(4) 0.1467(6) 0.031(2) Uani 1 8 d .
C15 C 0.8273(4) 0.6395(4) 0.2256(6) 0.028(2) Uani 1 8 d .
C16 C 0.7738(4) 0.6424(4) 0.2254(5) 0.027(2) Uani 1 8 d .
C17 C 0.6459(4) 0.6461(5) 0.0240(6) 0.027(2) Uani 1 8 d .
C18 C 0.6971(4) 0.6441(4) 0.0051(5) 0.0243(19) Uani 1 8 d .
C19 C 0.6958(4) 0.6482(5) -0.0857(5) 0.034(2) Uani 1 8 d .
C20 C 0.6494(4) 0.6512(5) -0.1481(5) 0.031(2) Uani 1 8 d .
C21 C 0.6025(4) 0.6533(6) -0.1254(5) 0.033(2) Uani 1 8 d .
C22 C 0.5991(4) 0.6504(5) -0.0422(5) 0.0287(18) Uani 1 8 d .
C32 C 0.5544(3) 0.5350(5) 0.1243(5) 0.0299(17) Uani 1 8 d .
C33 C 0.5006(4) 0.5180(6) 0.1166(6) 0.043(2) Uani 1 8 d .
C34 C 0.4635(5) 0.5820(6) 0.1158(6) 0.049(2) Uani 1 8 d .
C35 C 0.4827(4) 0.6662(6) 0.1265(6) 0.045(2) Uani 1 8 d .
C36 C 0.5368(4) 0.6811(5) 0.1358(5) 0.0316(18) Uani 1 8 d .
C37 C 0.6502(3) 0.5076(5) 0.1383(4) 0.0262(18) Uani 1 8 d .
C38 C 0.5972(3) 0.4751(5) 0.1252(4) 0.0272(17) Uani 1 8 d .
C39 C 0.5912(4) 0.3853(6) 0.1148(5) 0.0323(19) Uani 1 8 d .
C40 C 0.6335(4) 0.3306(4) 0.1189(5) 0.0291(19) Uani 1 8 d .
C41 C 0.6832(4) 0.3678(4) 0.1360(5) 0.0275(19) Uani 1 8 d .
C42 C 0.6932(3) 0.4524(5) 0.1451(4) 0.0260(16) Uani 1 8 d .
H3 H 0.67867 0.75373 0.44558 0.0359 Uiso 1 8 calc R
H4 H 0.69369 0.59676 0.48067 0.0404 Uiso 1 8 calc R
H5 H 0.67874 0.52046 0.34371 0.0311 Uiso 1 8 calc R
H8 H 0.63882 0.85528 0.08076 0.0331 Uiso 1 8 calc R
H9 H 0.64247 0.96779 0.18803 0.0423 Uiso 1 8 calc R
H10 H 0.65642 0.89823 0.32952 0.0350 Uiso 1 8 calc R
H13 H 0.8064 0.63739 0.01969 0.0362 Uiso 1 8 calc R
H14 H 0.87543 0.63123 0.14405 0.0377 Uiso 1 8 calc R
H15 H 0.85494 0.64012 0.27722 0.0338 Uiso 1 8 calc R
H16 H 0.76551 0.64423 0.27881 0.0329 Uiso 1 8 calc R
H20 H 0.64967 0.65188 -0.20623 0.0369 Uiso 1 8 calc R
H22 H 0.56498 0.65122 -0.03026 0.0344 Uiso 1 8 calc R
H33 H 0.48879 0.46065 0.11178 0.0521 Uiso 1 8 calc R
H34 H 0.42653 0.56952 0.10834 0.0587 Uiso 1 8 calc R
H35 H 0.45879 0.7119 0.12724 0.0534 Uiso 1 8 calc R
H36 H 0.54958 0.7379 0.14318 0.0379 Uiso 1 8 calc R
H40 H 0.62853 0.2712 0.11042 0.0349 Uiso 1 8 calc R
H42 H 0.72894 0.47344 0.15601 0.0312 Uiso 1 8 calc R

loop_
_atom_site_aniso_label
_atom_site_aniso_U_11
_atom_site_aniso_U_22
_atom_site_aniso_U_33
_atom_site_aniso_U_12
_atom_site_aniso_U_13
_atom_site_aniso_U_23
Ir1 0.0308(3) 0.0191(3) 0.0196(3) -0.00042(10) 0.00832(18) -0.00097(8)
P1 0.0508(16) 0.0221(10) 0.0277(10) 0.0013(10) 0.0143(10) -0.0017(8)
F1 0.062(4) 0.023(2) 0.038(3) 0.002(2) 0.010(2) -0.004(2)
F2 0.060(4) 0.032(2) 0.048(3) 0.008(2) 0.022(3) 0.006(2)
F3 0.051(4) 0.034(3) 0.036(3) -0.002(2) 0.008(3) -0.0045(18)
F4 0.063(4) 0.026(2) 0.036(2) 0.000(2) 0.010(2) -0.010(2)
F5 0.055(4) 0.036(2) 0.037(2) -0.001(2) 0.021(2) -0.002(2)
F6 0.071(4) 0.038(3) 0.035(3) -0.003(3) 0.026(3) -0.003(2)
F19 0.050(4) 0.045(3) 0.034(3) 0.001(2) 0.024(3) 0.002(2)
F21 0.047(4) 0.057(3) 0.024(2) -0.008(3) 0.002(2) 0.006(2)
F39 0.036(4) 0.035(3) 0.056(3) -0.007(2) 0.009(3) -0.004(2)
F41 0.047(3) 0.024(2) 0.046(3) 0.007(2) 0.014(2) -0.004(2)
N1 0.025(5) 0.030(4) 0.023(4) -0.003(2) 0.006(3) -0.000(2)
N3 0.052(5) 0.020(3) 0.022(3) -0.000(3) 0.017(3) -0.001(2)
N7 0.040(4) 0.018(3) 0.020(3) 0.003(3) 0.014(3) -0.001(3)
N10 0.042(5) 0.023(4) 0.024(4) -0.002(3) 0.011(3) 0.001(2)
N11 0.021(4) 0.022(3) 0.024(4) 0.003(2) 0.002(3) 0.000(2)
N31 0.023(4) 0.029(3) 0.021(3) 0.002(3) 0.004(3) -0.003(3)
C2 0.034(5) 0.022(3) 0.020(3) -0.001(3) 0.008(3) -0.005(3)
C4 0.040(6) 0.031(4) 0.033(5) 0.004(4) 0.015(4) 0.006(4)
C5 0.038(5) 0.019(3) 0.022(4) -0.001(3) 0.010(3) 0.001(3)
C6 0.038(5) 0.020(3) 0.025(4) -0.003(3) 0.011(3) -0.004(3)
C8 0.038(5) 0.022(3) 0.026(4) -0.001(3) 0.013(4) 0.005(3)
C9 0.053(6) 0.018(4) 0.037(4) -0.006(4) 0.016(4) -0.002(3)
C12 0.047(6) 0.014(4) 0.025(4) 0.003(3) 0.019(4) -0.000(2)
C13 0.042(6) 0.025(4) 0.030(5) -0.000(3) 0.021(4) 0.000(3)
C14 0.035(6) 0.024(5) 0.039(5) -0.003(3) 0.016(5) 0.001(3)
C15 0.028(6) 0.023(4) 0.028(4) -0.002(3) -0.000(4) -0.003(3)
C16 0.041(6) 0.015(4) 0.023(4) 0.002(3) 0.004(4) 0.001(2)
C17 0.033(6) 0.017(4) 0.033(5) -0.000(3) 0.010(4) -0.003(3)
C18 0.043(6) 0.015(3) 0.018(4) -0.003(3) 0.014(4) -0.003(2)
C19 0.064(7) 0.023(4) 0.020(4) 0.001(4) 0.022(4) 0.004(3)
C20 0.051(6) 0.025(3) 0.016(4) 0.002(4) 0.007(4) 0.001(3)
C21 0.042(6) 0.025(4) 0.028(4) -0.006(4) 0.004(4) -0.001(3)
C22 0.034(5) 0.029(4) 0.025(4) -0.002(3) 0.010(4) 0.001(3)
C32 0.028(5) 0.036(4) 0.026(4) -0.009(4) 0.008(3) 0.001(3)
C33 0.050(7) 0.031(5) 0.052(5) -0.005(4) 0.020(5) -0.003(4)
C34 0.044(7) 0.050(6) 0.056(6) -0.000(5) 0.018(5) -0.010(5)
C35 0.048(7) 0.034(5) 0.056(6) 0.007(5) 0.022(5) -0.003(5)
C36 0.037(6) 0.026(4) 0.035(4) 0.003(4) 0.014(4) -0.007(3)
C37 0.036(5) 0.026(4) 0.018(3) -0.003(3) 0.010(3) -0.004(3)
C38 0.034(5) 0.026(4) 0.023(3) -0.002(3) 0.010(3) -0.002(3)
C39 0.045(6) 0.029(4) 0.025(4) -0.008(4) 0.013(4) -0.001(3)
C40 0.049(6) 0.014(4) 0.025(4) 0.000(3) 0.010(4) 0.001(3)
C41 0.027(5) 0.032(5) 0.021(4) 0.007(3) 0.002(3) 0.002(3)
C42 0.028(5) 0.032(4) 0.018(3) -0.005(3) 0.006(3) -0.002(3)

loop_
_atom_type_symbol
_atom_type_description
_atom_type_scat_dispersion_real
_atom_type_scat_dispersion_imag
_atom_type_scat_source
C C 0.0033 0.0016
;
International Tables for Crystallography
(Vol. C, Tables 4.2.6.8 and 6.1.1.4)
;
H H 0.0000 0.0000
;
International Tables for Crystallography
(Vol. C, Table 6.1.1.4)
;
F F 0.0171 0.0103
;
International Tables for Crystallography
(Vol. C, Tables 4.2.6.8 and 6.1.1.4)
;
Ir Ir -1.4442 7.9887
;
International Tables for Crystallography
(Vol. C, Tables 4.2.6.8 and 6.1.1.4)
;
N N 0.0061 0.0033
;
International Tables for Crystallography
(Vol. C, Tables 4.2.6.8 and 6.1.1.4)
;
P P 0.1023 0.0942
;
International Tables for Crystallography
(Vol. C, Tables 4.2.6.8 and 6.1.1.4)
;

loop_
_geom_angle_atom_site_label_1
_geom_angle_atom_site_label_2
_geom_angle_atom_site_label_3
_geom_angle
_geom_angle_publ_flag
N1 Ir1 N7 76.1(2) yes
N1 Ir1 N11 94.8(3) yes
N1 Ir1 N31 90.2(3) yes
N1 Ir1 C17 173.9(3) yes
N1 Ir1 C37 95.4(2) yes
N7 Ir1 N11 91.5(3) yes
N7 Ir1 N31 94.7(3) yes
N7 Ir1 C17 99.2(3) yes
N7 Ir1 C37 170.5(3) yes
N11 Ir1 N31 172.8(3) yes
N11 Ir1 C17 81.2(4) yes
N11 Ir1 C37 93.6(3) yes
N31 Ir1 C17 94.2(4) yes
N31 Ir1 C37 80.8(3) yes
C17 Ir1 C37 89.5(3) yes
F1 P1 F2 178.6(3) yes
F1 P1 F3 88.4(3) yes
F1 P1 F4 90.2(3) yes
F1 P1 F5 88.9(3) yes
F1 P1 F6 90.1(3) yes
F2 P1 F3 90.5(3) yes
F2 P1 F4 90.9(3) yes
F2 P1 F5 90.1(3) yes
F2 P1 F6 90.8(3) yes
F3 P1 F4 178.3(3) yes
F3 P1 F5 88.3(3) yes
F3 P1 F6 90.2(3) yes
F4 P1 F5 90.8(3) yes
F4 P1 F6 90.7(3) yes
F5 P1 F6 178.2(3) yes
Ir1 N1 C2 114.1(5) yes
Ir1 N1 C5 137.6(5) yes
C2 N1 C5 108.2(7) yes
C2 N3 C4 107.3(6) yes
Ir1 N7 C6 114.3(5) yes
Ir1 N7 C8 138.7(5) yes
C6 N7 C8 106.9(6) yes
C6 N10 C9 107.6(7) yes
Ir1 N11 C12 116.3(6) yes
Ir1 N11 C16 126.1(7) yes
C12 N11 C16 117.4(8) yes
Ir1 N31 C32 116.6(6) yes
Ir1 N31 C36 124.3(6) yes
C32 N31 C36 119.1(8) yes
N1 C2 N3 109.1(6) yes
N1 C2 C6 118.3(7) yes
N3 C2 C6 132.5(7) yes
N3 C4 C5 105.8(7) yes
N1 C5 C4 109.6(7) yes
N7 C6 N10 109.9(6) yes
N7 C6 C2 117.0(6) yes
N10 C6 C2 133.0(7) yes
N7 C8 C9 108.3(7) yes
N10 C9 C8 107.3(7) yes
N11 C12 C13 119.7(7) yes
N11 C12 C18 112.3(9) yes
C13 C12 C18 128.0(9) yes
C12 C13 C14 121.1(10) yes
C13 C14 C15 119.7(11) yes
C14 C15 C16 117.4(8) yes
N11 C16 C15 124.6(9) yes
Ir1 C17 C18 112.2(6) yes
Ir1 C17 C22 128.2(9) yes
C18 C17 C22 119.5(9) yes
C12 C18 C17 117.6(8) yes
C12 C18 C19 126.4(10) yes
C17 C18 C19 116.0(8) yes
F19 C19 C18 117.6(8) yes
F19 C19 C20 119.8(8) yes
C18 C19 C20 122.6(10) yes
C19 C20 C21 118.1(8) yes
F21 C21 C20 117.8(8) yes
F21 C21 C22 118.2(9) yes
C20 C21 C22 124.0(8) yes
C17 C22 C21 119.8(10) yes
N31 C32 C33 119.5(8) yes
N31 C32 C38 112.5(7) yes
C33 C32 C38 128.0(8) yes
C32 C33 C34 122.0(9) yes
C33 C34 C35 117.7(10) yes
C34 C35 C36 118.9(10) yes
N31 C36 C35 122.7(8) yes
Ir1 C37 C38 112.3(6) yes
Ir1 C37 C42 127.5(6) yes
C38 C37 C42 120.1(7) yes
C32 C38 C37 117.7(7) yes
C32 C38 C39 125.8(8) yes
C37 C38 C39 116.5(8) yes
F39 C39 C38 119.2(8) yes
F39 C39 C40 117.2(8) yes
C38 C39 C40 123.6(9) yes
C39 C40 C41 115.4(7) yes
F41 C41 C40 116.5(6) yes
F41 C41 C42 117.8(8) yes
C40 C41 C42 125.6(8) yes
C37 C42 C41 118.7(8) yes
C2 N3 H3 126.357 no
C4 N3 H3 126.374 no
C6 N10 H10 126.205 no
C9 N10 H10 126.190 no
N3 C4 H4 127.108 no
C5 C4 H4 127.127 no
N1 C5 H5 125.181 no
C4 C5 H5 125.171 no
N7 C8 H8 125.837 no
C9 C8 H8 125.844 no
N10 C9 H9 126.379 no
C8 C9 H9 126.363 no
C12 C13 H13 119.459 no
C14 C13 H13 119.465 no
C13 C14 H14 120.151 no
C15 C14 H14 120.135 no
C14 C15 H15 121.288 no
C16 C15 H15 121.291 no
N11 C16 H16 117.724 no
C15 C16 H16 117.724 no
C19 C20 H20 120.936 no
C21 C20 H20 120.920 no
C17 C22 H22 120.100 no
C21 C22 H22 120.106 no
C32 C33 H33 118.976 no
C34 C33 H33 118.989 no
C33 C34 H34 121.144 no
C35 C34 H34 121.146 no
C34 C35 H35 120.537 no
C36 C35 H35 120.549 no
N31 C36 H36 118.658 no
C35 C36 H36 118.648 no
C39 C40 H40 122.292 no
C41 C40 H40 122.293 no
C37 C42 H42 120.670 no
C41 C42 H42 120.655 no

loop_
_geom_bond_atom_site_label_1
_geom_bond_atom_site_label_2
_geom_bond_distance
_geom_bond_publ_flag
Ir1 N1 2.158(8) yes
Ir1 N7 2.173(6) yes
Ir1 N11 2.027(8) yes
Ir1 N31 2.038(8) yes
Ir1 C17 2.019(10) yes
Ir1 C37 2.033(8) yes
P1 F1 1.627(5) yes
P1 F2 1.593(5) yes
P1 F3 1.614(5) yes
P1 F4 1.583(5) yes
P1 F5 1.611(7) yes
P1 F6 1.586(7) yes
F19 C19 1.342(14) yes
F21 C21 1.365(10) yes
F39 C39 1.346(11) yes
F41 C41 1.390(10) yes
N1 C2 1.322(10) yes
N1 C5 1.349(10) yes
N3 C2 1.364(9) yes
N3 C4 1.391(11) yes
N7 C6 1.320(10) yes
N7 C8 1.371(10) yes
N10 C6 1.352(9) yes
N10 C9 1.351(11) yes
N11 C12 1.395(13) yes
N11 C16 1.367(11) yes
N31 C32 1.381(11) yes
N31 C36 1.360(12) yes
C2 C6 1.443(10) yes
C4 C5 1.355(12) yes
C8 C9 1.355(12) yes
C12 C13 1.397(16) yes
C12 C18 1.440(11) yes
C13 C14 1.377(13) yes
C14 C15 1.400(15) yes
C15 C16 1.378(15) yes
C17 C18 1.432(16) yes
C17 C22 1.393(12) yes
C18 C19 1.473(12) yes
C19 C20 1.353(12) yes
C20 C21 1.355(15) yes
C21 C22 1.383(13) yes
C32 C33 1.385(14) yes
C32 C38 1.450(12) yes
C33 C34 1.388(15) yes
C34 C35 1.411(14) yes
C35 C36 1.384(15) yes
C37 C38 1.420(12) yes
C37 C42 1.392(12) yes
C38 C39 1.429(12) yes
C39 C40 1.378(13) yes
C40 C41 1.369(13) yes
C41 C42 1.359(10) yes
N3 H3 0.980 no
N10 H10 0.980 no
C4 H4 0.950 no
C5 H5 0.950 no
C8 H8 0.950 no
C9 H9 0.950 no
C13 H13 0.950 no
C14 H14 0.950 no
C15 H15 0.950 no
C16 H16 0.950 no
C20 H20 0.950 no
C22 H22 0.950 no
C33 H33 0.950 no
C34 H34 0.950 no
C35 H35 0.950 no
C36 H36 0.950 no
C40 H40 0.950 no
C42 H42 0.950 no

loop_
_geom_contact_atom_site_label_1
_geom_contact_atom_site_label_2
_geom_contact_distance
_geom_contact_publ_flag
_geom_contact_site_symmetry_2
F19 C12 2.950(11) no .
F19 C13 2.892(10) no .
F19 C21 3.554(12) no .
F21 C19 3.560(12) no .
F39 C32 2.935(10) no .
F39 C33 2.878(11) no .
F39 C41 3.548(11) no .
F41 C39 3.586(12) no .
N1 C16 3.191(14) no .
N3 N10 3.289(9) no .
N7 C36 3.166(11) no .
N11 C14 2.800(15) no .
N11 C42 3.152(10) no .
N31 C22 3.179(12) no .
N31 C34 2.802(14) no .
C2 C8 3.520(11) no .
C5 C6 3.523(10) no .
C5 C37 3.533(10) no .
C12 C15 2.793(11) no .
C12 C37 3.574(13) no .
C12 C42 3.577(11) no .
C13 C16 2.718(14) no .
C13 C19 3.176(12) no .
C17 C20 2.833(14) no .
C17 C38 3.556(13) no .
C18 C21 2.786(12) no .
C18 C37 3.491(12) no .
C19 C22 2.766(16) no .
C32 C35 2.780(14) no .
C33 C36 2.725(12) no .
C33 C39 3.139(14) no .
C37 C40 2.827(11) no .
C38 C41 2.757(12) no .
C39 C42 2.757(13) no .
F1 F41 2.878(6) no 6_655
F1 N3 3.434(9) no .
F1 N3 2.931(8) no 7_666
F1 C4 3.264(12) no .
F1 C40 3.362(10) no 6_655
F1 C41 3.562(9) no 6_655
F2 C8 3.481(10) no 6_645
F2 C13 3.268(11) no 4_565
F2 C14 3.277(12) no 4_565
F3 N3 3.089(9) no 7_666
F3 N10 3.058(11) no 7_666
F3 C2 3.528(10) no 7_666
F3 C6 3.523(11) no 7_666
F4 F19 3.199(7) no 4_565
F4 C4 3.501(12) no .
F4 C5 3.337(10) no .
F4 C8 3.362(10) no 6_645
F4 C9 3.146(11) no 6_645
F4 C16 3.528(9) no .
F5 F41 3.477(8) no 4_565
F5 N10 2.888(8) no 7_666
F5 C4 3.505(11) no .
F5 C13 3.189(8) no 4_565
F5 C14 3.444(9) no 4_565
F6 C15 3.296(10) no .
F19 F4 3.199(7) no 4_564
F19 N7 3.516(10) no 7_665
F19 N11 3.476(8) no 7_665
F19 C8 3.105(12) no 7_665
F19 C12 3.327(8) no 7_665
F19 C13 3.599(9) no 7_665
F21 F21 3.044(7) no 2_654
F21 F39 3.235(9) no 3_665
F21 F39 3.402(8) no 4_564
F21 C33 3.469(11) no 3_665
F39 F21 3.235(9) no 3_665
F39 F21 3.402(8) no 4_565
F39 C22 3.500(11) no 3_665
F39 C35 3.560(12) no 3_665
F41 F1 2.878(6) no 6_645
F41 F5 3.477(8) no 4_564
F41 N3 3.260(9) no 6_645
F41 N10 3.161(9) no 6_645
F41 C2 3.120(10) no 6_645
F41 C4 3.546(10) no 4_564
F41 C6 3.049(9) no 6_645
F41 C16 3.471(9) no 6_645
N3 F1 3.434(9) no .
N3 F1 2.931(8) no 7_666
N3 F3 3.089(9) no 7_666
N3 F41 3.260(9) no 6_655
N7 F19 3.516(10) no 7_665
N10 F3 3.058(11) no 7_666
N10 F5 2.888(8) no 7_666
N10 F41 3.161(9) no 6_655
N11 F19 3.476(8) no 7_665
C2 F3 3.528(10) no 7_666
C2 F41 3.120(10) no 6_655
C4 F1 3.264(12) no .
C4 F4 3.501(12) no .
C4 F5 3.505(11) no .
C4 F41 3.546(10) no 4_565
C4 C41 3.446(13) no 4_565
C5 F4 3.337(10) no .
C6 F3 3.523(11) no 7_666
C6 F41 3.049(9) no 6_655
C8 F2 3.481(10) no 6_655
C8 F4 3.362(10) no 6_655
C8 F19 3.105(12) no 7_665
C9 F4 3.146(11) no 6_655
C12 F19 3.327(8) no 7_665
C13 F2 3.268(11) no 4_564
C13 F5 3.189(8) no 4_564
C13 F19 3.599(9) no 7_665
C13 C19 3.371(10) no 7_665
C14 F2 3.277(12) no 4_564
C14 F5 3.444(9) no 4_564
C14 C19 3.597(11) no 7_665
C14 C20 3.370(11) no 7_665
C15 F6 3.296(10) no .
C16 F4 3.528(9) no .
C16 F41 3.471(9) no 6_655
C19 C13 3.371(10) no 7_665
C19 C14 3.597(11) no 7_665
C20 C14 3.370(11) no 7_665
C22 F39 3.500(11) no 3_665
C33 F21 3.469(11) no 3_665
C35 F39 3.560(12) no 3_665
C40 F1 3.362(10) no 6_645
C41 F1 3.562(9) no 6_645
C41 C4 3.446(13) no 4_564
Ir1 H5 3.5570 no .
Ir1 H16 3.1101 no .
Ir1 H22 3.2106 no .
Ir1 H36 3.0833 no .
Ir1 H42 3.2148 no .
F19 H13 2.2632 no .
F19 H20 2.5327 no .
F21 H20 2.5100 no .
F21 H22 2.5335 no .
F39 H33 2.2449 no .
F39 H40 2.5324 no .
F41 H40 2.5353 no .
F41 H42 2.5272 no .
N1 H3 3.1317 no .
N1 H4 3.1285 no .
N1 H16 2.6063 no .
N3 H5 3.1102 no .
N3 H10 3.2484 no .
N7 H9 3.1292 no .
N7 H10 3.1293 no .
N7 H16 3.5655 no .
N7 H36 2.5728 no .
N10 H3 3.2516 no .
N10 H8 3.0976 no .
N11 H13 3.2690 no .
N11 H15 3.2796 no .
N11 H42 2.6696 no .
N31 H22 2.6993 no .
N31 H33 3.2419 no .
N31 H35 3.2590 no .
C2 H4 3.1394 no .
C2 H5 3.0766 no .
C2 H10 2.9283 no .
C2 H16 3.0316 no .
C2 H36 3.5731 no .
C4 H16 3.5815 no .
C5 H3 3.1398 no .
C5 H16 3.0015 no .
C6 H3 2.9340 no .
C6 H8 3.0784 no .
C6 H9 3.1013 no .
C6 H16 3.5442 no .
C6 H36 3.0152 no .
C8 H10 3.1284 no .
C8 H36 2.9900 no .
C12 H14 3.2717 no .
C12 H16 3.2139 no .
C12 H42 3.0423 no .
C13 H15 3.2657 no .
C14 H16 3.2269 no .
C15 H13 3.2581 no .
C16 H14 3.2375 no .
C16 H42 3.0031 no .
C17 H8 3.4413 no .
C18 H13 2.7675 no .
C18 H20 3.3417 no .
C18 H22 3.3023 no .
C18 H42 3.5920 no .
C19 H13 2.9206 no .
C20 H22 3.2600 no .
C22 H20 3.2692 no .
C32 H22 3.1845 no .
C32 H34 3.2834 no .
C32 H36 3.2175 no .
C33 H35 3.2610 no .
C34 H36 3.2612 no .
C35 H33 3.2548 no .
C36 H22 3.0192 no .
C36 H34 3.2724 no .
C37 H5 3.2414 no .
C38 H33 2.7555 no .
C38 H40 3.3372 no .
C38 H42 3.2989 no .
C39 H33 2.8824 no .
C40 H42 3.2716 no .
C42 H5 3.5231 no .
C42 H40 3.2803 no .
H3 H4 2.5456 no .
H3 H10 2.9199 no .
H4 H5 2.4759 no .
H5 H16 3.3425 no .
H8 H9 2.4751 no .
H8 H36 3.3138 no .
H9 H10 2.4937 no .
H13 H14 2.3218 no .
H14 H15 2.3702 no .
H15 H16 2.3132 no .
H16 H42 3.3392 no .
H22 H36 3.2579 no .
H33 H34 2.3399 no .
H34 H35 2.3846 no .
H35 H36 2.3223 no .
P1 H3 2.9587 no 7_666
P1 H9 3.4777 no 6_645
P1 H10 2.9785 no 7_666
P1 H40 3.5701 no 6_655
F1 H3 1.9593 no 7_666
F1 H4 3.3420 no .
F1 H10 3.4629 no 7_666
F1 H15 3.4636 no .
F1 H16 2.9031 no .
F1 H40 2.7083 no 6_655
F2 H8 2.7568 no 6_645
F2 H9 3.3590 no 6_645
F2 H10 3.2740 no 7_666
F2 H13 2.8455 no 4_565
F2 H14 2.8521 no 4_565
F3 H3 2.4083 no 7_666
F3 H10 2.3443 no 7_666
F3 H35 3.0563 no 8_565
F3 H40 3.5109 no 6_655
F4 H4 3.4981 no .
F4 H5 3.1980 no .
F4 H8 3.0604 no 6_645
F4 H9 2.6111 no 6_645
F4 H13 3.0861 no 4_565
F4 H15 3.3881 no .
F4 H16 2.8946 no .
F5 H3 2.9240 no 7_666
F5 H4 2.9887 no .
F5 H10 1.9539 no 7_666
F5 H13 3.1855 no 4_565
F5 H14 3.5855 no 4_565
F5 H42 3.0413 no 4_565
F6 H9 2.7851 no 6_645
F6 H15 2.4562 no .
F6 H16 3.4227 no .
F6 H40 2.7578 no 6_655
F19 H5 3.1355 no 4_564
F19 H8 2.9634 no 7_665
F21 H33 2.6672 no 3_665
F39 H22 2.6787 no 3_665
F41 H3 3.2787 no 4_564
F41 H3 3.2662 no 6_645
F41 H4 2.8953 no 4_564
F41 H10 3.2145 no 6_645
F41 H16 2.9576 no 6_645
N1 H34 3.4517 no 2_655
N3 H34 3.3896 no 2_655
N3 H35 3.3898 no 2_655
N10 H42 3.3642 no 6_655
C2 H35 3.5313 no 2_655
C4 H34 2.8891 no 2_655
C5 H34 2.9194 no 2_655
C8 H13 3.1987 no 7_665
C13 H8 3.3308 no 7_665
C14 H20 3.4764 no 7_665
C15 H9 3.0559 no 6_645
C15 H20 3.3705 no 7_665
C15 H40 3.3399 no 6_655
C16 H9 3.5521 no 6_645
C18 H13 3.4657 no 7_665
C19 H5 2.8838 no 4_564
C19 H13 3.5515 no 7_665
C20 H5 2.8221 no 4_564
C20 H14 3.4911 no 7_665
C21 H5 3.4840 no 4_564
C21 H14 3.4687 no 7_665
C21 H33 3.0151 no 3_665
C22 H33 2.8514 no 3_665
C33 H22 3.2710 no 3_665
C37 H4 3.4769 no 4_564
C37 H20 3.5724 no 4_565
C38 H20 3.3821 no 4_565
C39 H20 2.9702 no 4_565
C40 H3 3.5832 no 4_564
C40 H4 3.2614 no 4_564
C40 H15 3.4212 no 6_645
C40 H20 2.7855 no 4_565
C41 H4 2.6755 no 4_564
C41 H20 2.9388 no 4_565
C42 H4 2.7947 no 4_564
C42 H20 3.3568 no 4_565
H3 P1 2.9587 no 7_666
H3 F1 1.9593 no 7_666
H3 F3 2.4083 no 7_666
H3 F5 2.9240 no 7_666
H3 F41 3.2787 no 4_565
H3 F41 3.2662 no 6_655
H3 C40 3.5832 no 4_565
H3 H35 3.4911 no 2_655
H3 H40 3.2982 no 4_565
H4 F1 3.3420 no .
H4 F4 3.4981 no .
H4 F5 2.9887 no .
H4 F41 2.8953 no 4_565
H4 C37 3.4769 no 4_565
H4 C40 3.2614 no 4_565
H4 C41 2.6755 no 4_565
H4 C42 2.7947 no 4_565
H4 H34 3.0870 no 2_655
H4 H42 2.9764 no 4_565
H5 F4 3.1980 no .
H5 F19 3.1355 no 4_565
H5 C19 2.8838 no 4_565
H5 C20 2.8221 no 4_565
H5 C21 3.4840 no 4_565
H5 H20 2.8775 no 4_565
H5 H34 3.1127 no 2_655
H8 F2 2.7568 no 6_655
H8 F4 3.0604 no 6_655
H8 F19 2.9634 no 7_665
H8 C13 3.3308 no 7_665
H8 H13 2.4305 no 7_665
H8 H14 3.5933 no 7_665
H9 P1 3.4777 no 6_655
H9 F2 3.3590 no 6_655
H9 F4 2.6111 no 6_655
H9 F6 2.7851 no 6_655
H9 C15 3.0559 no 6_655
H9 C16 3.5521 no 6_655
H9 H15 2.7715 no 6_655
H10 P1 2.9785 no 7_666
H10 F1 3.4629 no 7_666
H10 F2 3.2740 no 7_666
H10 F3 2.3443 no 7_666
H10 F5 1.9539 no 7_666
H10 F41 3.2145 no 6_655
H10 H42 3.1348 no 6_655
H13 F2 2.8455 no 4_564
H13 F4 3.0861 no 4_564
H13 F5 3.1855 no 4_564
H13 C8 3.1987 no 7_665
H13 C18 3.4657 no 7_665
H13 C19 3.5515 no 7_665
H13 H8 2.4305 no 7_665
H14 F2 2.8521 no 4_564
H14 F5 3.5855 no 4_564
H14 C20 3.4911 no 7_665
H14 C21 3.4687 no 7_665
H14 H8 3.5933 no 7_665
H15 F1 3.4636 no .
H15 F4 3.3881 no .
H15 F6 2.4562 no .
H15 C40 3.4212 no 6_655
H15 H9 2.7715 no 6_645
H15 H20 3.4679 no 7_665
H15 H40 2.7195 no 6_655
H16 F1 2.9031 no .
H16 F4 2.8946 no .
H16 F6 3.4227 no .
H16 F41 2.9576 no 6_655
H16 H40 3.4832 no 6_655
H20 C14 3.4764 no 7_665
H20 C15 3.3705 no 7_665
H20 C37 3.5724 no 4_564
H20 C38 3.3821 no 4_564
H20 C39 2.9702 no 4_564
H20 C40 2.7855 no 4_564
H20 C41 2.9388 no 4_564
H20 C42 3.3568 no 4_564
H20 H5 2.8775 no 4_564
H20 H15 3.4679 no 7_665
H20 H40 3.1384 no 4_564
H22 F39 2.6787 no 3_665
H22 C33 3.2710 no 3_665
H22 H33 2.4140 no 3_665
H33 F21 2.6672 no 3_665
H33 C21 3.0151 no 3_665
H33 C22 2.8514 no 3_665
H33 H22 2.4140 no 3_665
H34 N1 3.4517 no 2_655
H34 N3 3.3896 no 2_655
H34 C4 2.8891 no 2_655
H34 C5 2.9194 no 2_655
H34 H4 3.0870 no 2_655
H34 H5 3.1127 no 2_655
H35 F3 3.0563 no 8_464
H35 N3 3.3898 no 2_655
H35 C2 3.5313 no 2_655
H35 H3 3.4911 no 2_655
H40 P1 3.5701 no 6_645
H40 F1 2.7083 no 6_645
H40 F3 3.5109 no 6_645
H40 F6 2.7578 no 6_645
H40 C15 3.3399 no 6_645
H40 H3 3.2982 no 4_564
H40 H15 2.7195 no 6_645
H40 H16 3.4832 no 6_645
H40 H20 3.1384 no 4_565
H42 F5 3.0413 no 4_564
H42 N10 3.3642 no 6_645
H42 H4 2.9764 no 4_564
H42 H10 3.1348 no 6_645

loop_
_geom_hbond_atom_site_label_D
_geom_hbond_atom_site_label_H
_geom_hbond_atom_site_label_A
_geom_hbond_site_symmetry_A
_geom_hbond_distance_DA
_geom_hbond_distance_DH
_geom_hbond_distance_HA
_geom_hbond_angle_DHA
_geom_hbond_publ_flag
N3 H3 F1 7_666 2.931(8) 0.980 1.959 170.9 no
N10 H10 F5 7_666 2.888(8) 0.980 1.954 158.6 no

loop_
_geom_torsion_atom_site_label_1
_geom_torsion_atom_site_label_2
_geom_torsion_atom_site_label_3
_geom_torsion_atom_site_label_4
_geom_torsion
_geom_torsion_publ_flag
N1 Ir1 N7 C6 -2.4(4) no
N1 Ir1 N7 C8 -179.6(8) no
N7 Ir1 N1 C2 1.2(5) no
N7 Ir1 N1 C5 -175.5(9) no
N1 Ir1 N11 C12 179.0(4) no
N1 Ir1 N11 C16 3.1(4) no
N11 Ir1 N1 C2 91.5(5) no
N11 Ir1 N1 C5 -85.2(8) no
N1 Ir1 N31 C32 -95.7(4) no
N1 Ir1 N31 C36 83.4(5) no
N31 Ir1 N1 C2 -93.6(5) no
N31 Ir1 N1 C5 89.7(8) no
N1 Ir1 C37 C38 90.3(4) no
N1 Ir1 C37 C42 -87.0(6) no
C37 Ir1 N1 C2 -174.4(5) no
C37 Ir1 N1 C5 8.9(8) no
N7 Ir1 N11 C12 -104.8(4) no
N7 Ir1 N11 C16 79.3(4) no
N11 Ir1 N7 C6 -97.0(5) no
N11 Ir1 N7 C8 85.8(7) no
N7 Ir1 N31 C32 -171.8(4) no
N7 Ir1 N31 C36 7.2(5) no
N31 Ir1 N7 C6 86.6(5) no
N31 Ir1 N7 C8 -90.5(7) no
N7 Ir1 C17 C18 95.6(5) no
N7 Ir1 C17 C22 -87.6(6) no
C17 Ir1 N7 C6 -178.3(5) no
C17 Ir1 N7 C8 4.5(8) no
N11 Ir1 C17 C18 5.5(4) no
N11 Ir1 C17 C22 -177.7(6) no
C17 Ir1 N11 C12 -5.7(4) no
C17 Ir1 N11 C16 178.4(5) no
N11 Ir1 C37 C38 -174.5(4) no
N11 Ir1 C37 C42 8.1(6) no
C37 Ir1 N11 C12 83.3(4) no
C37 Ir1 N11 C16 -92.7(4) no
N31 Ir1 C17 C18 -168.9(5) no
N31 Ir1 C17 C22 7.8(6) no
C17 Ir1 N31 C32 88.6(5) no
C17 Ir1 N31 C36 -92.4(5) no
N31 Ir1 C37 C38 1.0(4) no
N31 Ir1 C37 C42 -176.3(6) no
C37 Ir1 N31 C32 -0.2(4) no
C37 Ir1 N31 C36 178.8(5) no
C17 Ir1 C37 C38 -93.3(5) no
C17 Ir1 C37 C42 89.3(6) no
C37 Ir1 C17 C18 -88.2(5) no
C37 Ir1 C17 C22 88.6(6) no
Ir1 N1 C2 N3 -176.9(4) no
Ir1 N1 C2 C6 0.1(10) no
Ir1 N1 C5 C4 175.4(6) no
C2 N1 C5 C4 -1.4(10) no
C5 N1 C2 N3 0.7(10) no
C5 N1 C2 C6 177.7(7) no
C2 N3 C4 C5 -1.1(10) no
C4 N3 C2 N1 0.2(10) no
C4 N3 C2 C6 -176.2(8) no
Ir1 N7 C6 N10 -178.7(4) no
Ir1 N7 C6 C2 3.2(9) no
Ir1 N7 C8 C9 178.0(5) no
C6 N7 C8 C9 0.7(9) no
C8 N7 C6 N10 -0.6(9) no
C8 N7 C6 C2 -178.7(7) no
C6 N10 C9 C8 0.1(10) no
C9 N10 C6 N7 0.3(10) no
C9 N10 C6 C2 178.0(8) no
Ir1 N11 C12 C13 -173.6(4) no
Ir1 N11 C12 C18 4.4(6) no
Ir1 N11 C16 C15 174.1(4) no
C12 N11 C16 C15 -1.9(9) no
C16 N11 C12 C13 2.7(8) no
C16 N11 C12 C18 -179.2(5) no
Ir1 N31 C32 C33 177.8(4) no
Ir1 N31 C32 C38 -0.6(7) no
Ir1 N31 C36 C35 -179.1(4) no
C32 N31 C36 C35 -0.1(11) no
C36 N31 C32 C33 -1.2(10) no
C36 N31 C32 C38 -179.7(6) no
N1 C2 C6 N7 -2.3(12) no
N1 C2 C6 N10 -179.9(8) no
N3 C2 C6 N7 173.9(8) no
N3 C2 C6 N10 -3.7(17) no
N3 C4 C5 N1 1.5(10) no
N7 C8 C9 N10 -0.5(10) no
N11 C12 C13 C14 -1.0(9) no
N11 C12 C18 C17 0.4(8) no
N11 C12 C18 C19 177.1(5) no
C13 C12 C18 C17 178.3(6) no
C13 C12 C18 C19 -5.1(10) no
C18 C12 C13 C14 -178.7(6) no
C12 C13 C14 C15 -1.8(10) no
C13 C14 C15 C16 2.6(9) no
C14 C15 C16 N11 -0.8(9) no
Ir1 C17 C18 C12 -4.9(7) no
Ir1 C17 C18 C19 178.1(4) no
Ir1 C17 C22 C21 -177.1(5) no
C18 C17 C22 C21 -0.6(11) no
C22 C17 C18 C12 178.0(6) no
C22 C17 C18 C19 1.0(10) no
C12 C18 C19 F19 1.5(10) no
C12 C18 C19 C20 -178.5(6) no
C17 C18 C19 F19 178.2(6) no
C17 C18 C19 C20 -1.8(10) no
F19 C19 C20 C21 -177.8(6) no
C18 C19 C20 C21 2.2(11) no
C19 C20 C21 F21 179.3(7) no
C19 C20 C21 C22 -1.7(12) no
F21 C21 C22 C17 179.9(6) no
C20 C21 C22 C17 0.9(12) no
N31 C32 C33 C34 2.6(12) no
N31 C32 C38 C37 1.5(9) no
N31 C32 C38 C39 -179.2(6) no
C33 C32 C38 C37 -176.7(7) no
C33 C32 C38 C39 2.5(12) no
C38 C32 C33 C34 -179.3(7) no
C32 C33 C34 C35 -2.4(13) no
C33 C34 C35 C36 1.0(14) no
C34 C35 C36 N31 0.2(13) no
Ir1 C37 C38 C32 -1.7(8) no
Ir1 C37 C38 C39 178.9(4) no
Ir1 C37 C42 C41 179.5(4) no
C38 C37 C42 C41 2.3(10) no
C42 C37 C38 C32 175.9(6) no
C42 C37 C38 C39 -3.5(10) no
C32 C38 C39 F39 3.8(12) no
C32 C38 C39 C40 -177.8(6) no
C37 C38 C39 F39 -176.9(6) no
C37 C38 C39 C40 1.5(11) no
F39 C39 C40 C41 180.0(6) no
C38 C39 C40 C41 1.6(11) no
C39 C40 C41 F41 179.5(7) no
C39 C40 C41 C42 -3.0(12) no
F41 C41 C42 C37 178.6(6) no
C40 C41 C42 C37 1.1(12) no
